data_4065609
loop_
_publ_author_name
'Liu, Dongtao'
'Luo, Yunjie'
'Gao, Wei'
'Cui, Dongmei'

_publ_section_title
;
 Stereoselective Polymerization of Styrene with Cationic Scandium
 Precursors Bearing Quinolyl Aniline Ligands
;
_journal_issue 8
_journal_name_full Organometallics
_journal_page_first 1916
_journal_paper_doi 10.1021/om1000265
_journal_volume 29
_journal_year 2010
_chemical_formula_sum 'C29 H45 N2 O Sc Si2'
_chemical_formula_weight 538.81
_chemical_name_systematic
; 
 ? 
;
_space_group_IT_number 2
_symmetry_cell_setting triclinic
_symmetry_space_group_name_Hall '-P 1'
_symmetry_space_group_name_H-M 'P -1'
_atom_sites_solution_hydrogens geom
_atom_sites_solution_primary direct
_atom_sites_solution_secondary difmap
_audit_creation_method SHELXL-97
_cell_angle_alpha 78.288(2)
_cell_angle_beta 73.593(2)
_cell_angle_gamma 68.657(2)
_cell_formula_units_Z 2
_cell_length_a 9.5815(10)
_cell_length_b 11.3419(12)
_cell_length_c 16.1671(17)
_cell_measurement_temperature 187(2)
_cell_volume 1559.9(3)
_computing_cell_refinement 'Bruker SMART'
_computing_data_collection 'Bruker SMART'
_computing_data_reduction 'Bruker SAINT'
_computing_molecular_graphics 'Bruker SHELXTL'
_computing_publication_material 'Bruker SHELXTL'
_computing_structure_refinement 'SHELXL-97 (Sheldrick, 1997)'
_computing_structure_solution 'SHELXS-97 (Sheldrick, 1990)'
_diffrn_ambient_temperature 187(2)
_diffrn_measured_fraction_theta_full 0.979
_diffrn_measured_fraction_theta_max 0.979
_diffrn_measurement_device_type 'Bruker APEX CCD area detector'
_diffrn_measurement_method 'phi and omega scans'
_diffrn_radiation_monochromator graphite
_diffrn_radiation_source 'fine-focus sealed tube'
_diffrn_radiation_type MoK\a
_diffrn_radiation_wavelength 0.71073
_diffrn_reflns_av_R_equivalents 0.0269
_diffrn_reflns_av_sigmaI/netI 0.0672
_diffrn_reflns_limit_h_max 10
_diffrn_reflns_limit_h_min -11
_diffrn_reflns_limit_k_max 13
_diffrn_reflns_limit_k_min -14
_diffrn_reflns_limit_l_max 11
_diffrn_reflns_limit_l_min -19
_diffrn_reflns_number 8859
_diffrn_reflns_theta_full 26.04
_diffrn_reflns_theta_max 26.04
_diffrn_reflns_theta_min 1.32
_exptl_absorpt_coefficient_mu 0.335
_exptl_absorpt_correction_T_max 0.9546
_exptl_absorpt_correction_T_min 0.9391
_exptl_absorpt_correction_type multi-scan
_exptl_crystal_colour red
_exptl_crystal_density_diffrn 1.147
_exptl_crystal_density_method 'not measured'
_exptl_crystal_description block
_exptl_crystal_F_000 580
_exptl_crystal_size_max 0.19
_exptl_crystal_size_mid 0.18
_exptl_crystal_size_min 0.14
_refine_diff_density_max 0.363
_refine_diff_density_min -0.255
_refine_diff_density_rms 0.061
_refine_ls_extinction_method none
_refine_ls_goodness_of_fit_ref 1.031
_refine_ls_hydrogen_treatment constr
_refine_ls_matrix_type full
_refine_ls_number_parameters 324
_refine_ls_number_reflns 6023
_refine_ls_number_restraints 0
_refine_ls_restrained_S_all 1.031
_refine_ls_R_factor_all 0.0913
_refine_ls_R_factor_gt 0.0631
_refine_ls_shift/su_max 0.000
_refine_ls_shift/su_mean 0.000
_refine_ls_structure_factor_coef Fsqd
_refine_ls_weighting_details 'calc w=1/[\s^2^(Fo^2^)+(0.0621P)^2^+0.4548P] where P=(Fo^2^+2Fc^2^)/3'
_refine_ls_weighting_scheme calc
_refine_ls_wR_factor_gt 0.1318
_refine_ls_wR_factor_ref 0.1479
_reflns_number_gt 4336
_reflns_number_total 6023
_reflns_threshold_expression >2sigma(I)
_cod_data_source_file om1000265_si_002.cif
_cod_data_source_block complex1
_cod_original_sg_symbol_H-M P-1
_cod_database_code 4065609

loop_
_symmetry_equiv_pos_as_xyz
'x, y, z'
'-x, -y, -z'

loop_
_atom_site_label
_atom_site_type_symbol
_atom_site_fract_x
_atom_site_fract_y
_atom_site_fract_z
_atom_site_U_iso_or_equiv
_atom_site_adp_type
_atom_site_occupancy
_atom_site_symmetry_multiplicity
_atom_site_calc_flag
_atom_site_refinement_flags
Sc1 Sc 0.29882(6) 0.68403(5) 0.25808(4) 0.02942(18) Uani 1 1 d .
Si1 Si 0.21170(11) 0.62090(9) 0.06479(6) 0.0398(3) Uani 1 1 d .
Si2 Si 0.59215(10) 0.40442(8) 0.32360(6) 0.0355(2) Uani 1 1 d .
N1 N 0.0864(3) 0.6301(2) 0.33423(17) 0.0327(6) Uani 1 1 d .
N2 N 0.1171(3) 0.8589(2) 0.28826(17) 0.0315(6) Uani 1 1 d .
O1 O 0.4649(2) 0.7838(2) 0.19801(15) 0.0396(6) Uani 1 1 d .
C1 C 0.0779(4) 0.5135(3) 0.3577(2) 0.0425(9) Uani 1 1 d .
H1 H 0.1666 0.4446 0.3434 0.051 Uiso 1 1 calc R
C2 C -0.0580(4) 0.4894(3) 0.4030(3) 0.0492(10) Uani 1 1 d .
H2 H -0.0596 0.4062 0.4176 0.059 Uiso 1 1 calc R
C3 C -0.1879(4) 0.5887(3) 0.4253(2) 0.0456(9) Uani 1 1 d .
H3 H -0.2791 0.5737 0.4554 0.055 Uiso 1 1 calc R
C4 C -0.1849(4) 0.7145(3) 0.4031(2) 0.0356(8) Uani 1 1 d .
C5 C -0.3144(4) 0.8241(3) 0.4252(2) 0.0454(9) Uani 1 1 d .
H5 H -0.4085 0.8157 0.4566 0.054 Uiso 1 1 calc R
C6 C -0.2989(4) 0.9412(3) 0.3998(2) 0.0480(9) Uani 1 1 d .
H6 H -0.3848 1.0125 0.4131 0.058 Uiso 1 1 calc R
C7 C -0.1586(4) 0.9588(3) 0.3542(2) 0.0397(8) Uani 1 1 d .
H7 H -0.1531 1.0409 0.3390 0.048 Uiso 1 1 calc R
C8 C -0.0272(4) 0.8549(3) 0.3315(2) 0.0321(7) Uani 1 1 d .
C9 C -0.0438(3) 0.7309(3) 0.3570(2) 0.0315(7) Uani 1 1 d .
C10 C 0.1345(3) 0.9830(3) 0.2704(2) 0.0337(7) Uani 1 1 d .
C11 C 0.1130(4) 1.0571(3) 0.1920(2) 0.0412(8) Uani 1 1 d .
C12 C 0.1390(4) 1.1733(3) 0.1746(3) 0.0520(10) Uani 1 1 d .
H12 H 0.1274 1.2225 0.1219 0.062 Uiso 1 1 calc R
C13 C 0.1814(5) 1.2168(4) 0.2335(3) 0.0613(12) Uani 1 1 d .
H13 H 0.1981 1.2950 0.2208 0.074 Uiso 1 1 calc R
C14 C 0.1994(4) 1.1445(4) 0.3116(3) 0.0560(11) Uani 1 1 d .
H14 H 0.2269 1.1749 0.3518 0.067 Uiso 1 1 calc R
C15 C 0.1768(4) 1.0267(3) 0.3310(2) 0.0418(8) Uani 1 1 d .
C16 C 0.0605(5) 1.0133(4) 0.1278(3) 0.0586(11) Uani 1 1 d .
H16A H 0.0639 1.0705 0.0751 0.088 Uiso 1 1 calc R
H16B H -0.0430 1.0125 0.1517 0.088 Uiso 1 1 calc R
H16C H 0.1270 0.9290 0.1156 0.088 Uiso 1 1 calc R
C17 C 0.1977(5) 0.9473(4) 0.4166(3) 0.0607(11) Uani 1 1 d .
H17A H 0.1043 0.9296 0.4466 0.091 Uiso 1 1 calc R
H17B H 0.2219 0.9932 0.4514 0.091 Uiso 1 1 calc R
H17C H 0.2802 0.8686 0.4061 0.091 Uiso 1 1 calc R
C18 C 0.3249(4) 0.5863(3) 0.1467(2) 0.0412(8) Uani 1 1 d .
H18A H 0.4281 0.5797 0.1128 0.049 Uiso 1 1 calc R
H18B H 0.3296 0.5001 0.1721 0.049 Uiso 1 1 calc R
C19 C 0.2282(5) 0.4740(4) 0.0207(3) 0.0586(11) Uani 1 1 d .
H19A H 0.3345 0.4299 -0.0031 0.088 Uiso 1 1 calc R
H19B H 0.1716 0.4979 -0.0239 0.088 Uiso 1 1 calc R
H19C H 0.1868 0.4191 0.0667 0.088 Uiso 1 1 calc R
C20 C 0.2756(5) 0.7307(4) -0.0297(2) 0.0567(11) Uani 1 1 d .
H20A H 0.2592 0.8103 -0.0103 0.085 Uiso 1 1 calc R
H20B H 0.2173 0.7453 -0.0724 0.085 Uiso 1 1 calc R
H20C H 0.3830 0.6927 -0.0547 0.085 Uiso 1 1 calc R
C21 C 0.0019(4) 0.6937(4) 0.1133(3) 0.0635(12) Uani 1 1 d .
H21A H -0.0312 0.6361 0.1605 0.095 Uiso 1 1 calc R
H21B H -0.0557 0.7102 0.0699 0.095 Uiso 1 1 calc R
H21C H -0.0151 0.7722 0.1344 0.095 Uiso 1 1 calc R
C22 C 0.4355(4) 0.5533(3) 0.3522(2) 0.0352(8) Uani 1 1 d .
H22A H 0.4798 0.6038 0.3721 0.042 Uiso 1 1 calc R
H22B H 0.3622 0.5300 0.4020 0.042 Uiso 1 1 calc R
C23 C 0.6833(4) 0.3106(3) 0.4164(2) 0.0448(9) Uani 1 1 d .
H23A H 0.6909 0.3681 0.4497 0.067 Uiso 1 1 calc R
H23B H 0.7842 0.2544 0.3939 0.067 Uiso 1 1 calc R
H23C H 0.6210 0.2616 0.4528 0.067 Uiso 1 1 calc R
C24 C 0.5233(5) 0.2907(3) 0.2896(3) 0.0574(11) Uani 1 1 d .
H24A H 0.4479 0.2673 0.3368 0.086 Uiso 1 1 calc R
H24B H 0.6088 0.2158 0.2736 0.086 Uiso 1 1 calc R
H24C H 0.4780 0.3307 0.2408 0.086 Uiso 1 1 calc R
C25 C 0.7460(4) 0.4411(4) 0.2335(3) 0.0557(10) Uani 1 1 d .
H25A H 0.7036 0.4849 0.1842 0.084 Uiso 1 1 calc R
H25B H 0.8262 0.3632 0.2178 0.084 Uiso 1 1 calc R
H25C H 0.7876 0.4940 0.2518 0.084 Uiso 1 1 calc R
C26 C 0.4992(6) 0.8351(4) 0.1079(3) 0.0740(14) Uani 1 1 d .
H26A H 0.4049 0.8765 0.0876 0.089 Uiso 1 1 calc R
H26B H 0.5652 0.7673 0.0724 0.089 Uiso 1 1 calc R
C27 C 0.5767(6) 0.9270(5) 0.1019(4) 0.0935(18) Uani 1 1 d .
H27A H 0.5175 1.0107 0.0793 0.112 Uiso 1 1 calc R
H27B H 0.6778 0.9017 0.0632 0.112 Uiso 1 1 calc R
C28 C 0.5908(5) 0.9303(4) 0.1903(3) 0.0684(13) Uani 1 1 d .
H28A H 0.5168 1.0067 0.2146 0.082 Uiso 1 1 calc R
H28B H 0.6936 0.9277 0.1895 0.082 Uiso 1 1 calc R
C29 C 0.5588(5) 0.8147(4) 0.2412(3) 0.0573(11) Uani 1 1 d .
H29A H 0.6541 0.7448 0.2426 0.069 Uiso 1 1 calc R
H29B H 0.5042 0.8312 0.3003 0.069 Uiso 1 1 calc R

loop_
_atom_site_aniso_label
_atom_site_aniso_U_11
_atom_site_aniso_U_22
_atom_site_aniso_U_33
_atom_site_aniso_U_23
_atom_site_aniso_U_13
_atom_site_aniso_U_12
Sc1 0.0280(3) 0.0250(3) 0.0332(4) -0.0016(2) -0.0064(3) -0.0075(2)
Si1 0.0418(5) 0.0407(6) 0.0379(6) -0.0047(4) -0.0098(4) -0.0140(4)
Si2 0.0388(5) 0.0290(5) 0.0391(6) -0.0013(4) -0.0148(4) -0.0085(4)
N1 0.0323(14) 0.0259(14) 0.0395(16) -0.0028(12) -0.0078(12) -0.0099(11)
N2 0.0296(13) 0.0244(13) 0.0400(16) -0.0025(11) -0.0066(12) -0.0100(11)
O1 0.0375(12) 0.0394(13) 0.0418(14) -0.0002(11) -0.0069(11) -0.0162(10)
C1 0.0426(19) 0.0315(18) 0.056(2) -0.0024(16) -0.0152(17) -0.0135(15)
C2 0.051(2) 0.038(2) 0.067(3) 0.0060(18) -0.016(2) -0.0287(18)
C3 0.040(2) 0.055(2) 0.048(2) 0.0020(18) -0.0066(17) -0.0293(18)
C4 0.0349(17) 0.0406(19) 0.0350(19) -0.0042(15) -0.0080(15) -0.0165(15)
C5 0.0329(18) 0.057(2) 0.044(2) -0.0094(18) -0.0005(16) -0.0155(17)
C6 0.0326(18) 0.046(2) 0.057(2) -0.0147(18) -0.0027(17) -0.0042(16)
C7 0.0391(18) 0.0320(18) 0.047(2) -0.0078(15) -0.0077(16) -0.0103(15)
C8 0.0354(17) 0.0332(17) 0.0299(18) -0.0039(14) -0.0092(14) -0.0123(14)
C9 0.0348(17) 0.0320(17) 0.0304(18) -0.0031(13) -0.0094(14) -0.0126(14)
C10 0.0285(16) 0.0246(16) 0.045(2) -0.0029(14) -0.0066(15) -0.0071(13)
C11 0.0408(19) 0.0279(17) 0.053(2) -0.0016(16) -0.0120(17) -0.0099(14)
C12 0.057(2) 0.034(2) 0.061(3) 0.0087(18) -0.016(2) -0.0153(17)
C13 0.063(3) 0.034(2) 0.089(4) -0.001(2) -0.016(2) -0.0228(19)
C14 0.059(2) 0.045(2) 0.076(3) -0.015(2) -0.021(2) -0.0227(19)
C15 0.0405(19) 0.0346(19) 0.053(2) -0.0080(17) -0.0139(17) -0.0119(15)
C16 0.082(3) 0.045(2) 0.055(3) 0.0087(19) -0.029(2) -0.025(2)
C17 0.072(3) 0.064(3) 0.054(3) -0.010(2) -0.022(2) -0.022(2)
C18 0.0398(19) 0.0391(19) 0.041(2) -0.0043(16) -0.0095(16) -0.0088(15)
C19 0.082(3) 0.055(2) 0.049(2) -0.0056(19) -0.015(2) -0.034(2)
C20 0.068(3) 0.059(3) 0.047(2) 0.0050(19) -0.020(2) -0.027(2)
C21 0.046(2) 0.076(3) 0.072(3) -0.019(2) -0.016(2) -0.017(2)
C22 0.0356(17) 0.0358(18) 0.0343(19) 0.0007(14) -0.0073(15) -0.0149(14)
C23 0.052(2) 0.0374(19) 0.049(2) 0.0067(17) -0.0233(18) -0.0171(16)
C24 0.068(3) 0.035(2) 0.076(3) -0.0052(19) -0.040(2) -0.0075(18)
C25 0.048(2) 0.057(2) 0.049(2) -0.0040(19) -0.0069(19) -0.0068(19)
C26 0.107(4) 0.078(3) 0.045(3) 0.006(2) -0.006(3) -0.055(3)
C27 0.102(4) 0.111(4) 0.092(4) 0.042(3) -0.037(3) -0.080(4)
C28 0.056(3) 0.060(3) 0.093(4) -0.006(2) -0.006(2) -0.032(2)
C29 0.055(2) 0.067(3) 0.063(3) -0.004(2) -0.017(2) -0.034(2)

loop_
_atom_type_symbol
_atom_type_description
_atom_type_scat_dispersion_real
_atom_type_scat_dispersion_imag
_atom_type_scat_source
C C 0.0033 0.0016 'International Tables Vol C Tables 4.2.6.8 and 6.1.1.4'
H H 0.0000 0.0000 'International Tables Vol C Tables 4.2.6.8 and 6.1.1.4'
N N 0.0061 0.0033 'International Tables Vol C Tables 4.2.6.8 and 6.1.1.4'
O O 0.0106 0.0060 'International Tables Vol C Tables 4.2.6.8 and 6.1.1.4'
Si Si 0.0817 0.0704 'International Tables Vol C Tables 4.2.6.8 and 6.1.1.4'
Sc Sc 0.2519 0.3716 'International Tables Vol C Tables 4.2.6.8 and 6.1.1.4'

loop_
_geom_angle_atom_site_label_1
_geom_angle_atom_site_label_2
_geom_angle_atom_site_label_3
_geom_angle
N2 Sc1 O1 91.84(9)
N2 Sc1 C18 122.46(11)
O1 Sc1 C18 98.60(11)
N2 Sc1 C22 124.09(11)
O1 Sc1 C22 94.97(10)
C18 Sc1 C22 111.18(12)
N2 Sc1 N1 73.42(9)
O1 Sc1 N1 164.85(9)
C18 Sc1 N1 92.43(11)
C22 Sc1 N1 90.65(10)
C18 Si1 C21 110.51(18)
C18 Si1 C20 110.86(17)
C21 Si1 C20 109.69(19)
C18 Si1 C19 112.98(17)
C21 Si1 C19 105.34(19)
C20 Si1 C19 107.25(18)
C22 Si2 C25 109.70(16)
C22 Si2 C24 112.22(16)
C25 Si2 C24 108.8(2)
C22 Si2 C23 113.78(16)
C25 Si2 C23 107.82(17)
C24 Si2 C23 104.29(16)
C1 N1 C9 118.2(3)
C1 N1 Sc1 126.9(2)
C9 N1 Sc1 114.97(19)
C8 N2 C10 115.7(2)
C8 N2 Sc1 119.04(19)
C10 N2 Sc1 125.15(19)
C26 O1 C29 107.0(3)
C26 O1 Sc1 126.5(2)
C29 O1 Sc1 126.6(2)
N1 C1 C2 123.0(3)
C3 C2 C1 119.3(3)
C2 C3 C4 120.2(3)
C9 C4 C3 117.2(3)
C9 C4 C5 118.8(3)
C3 C4 C5 124.1(3)
C6 C5 C4 119.2(3)
C5 C6 C7 122.6(3)
C8 C7 C6 120.9(3)
N2 C8 C7 126.7(3)
N2 C8 C9 116.7(3)
C7 C8 C9 116.6(3)
N1 C9 C4 122.2(3)
N1 C9 C8 115.8(3)
C4 C9 C8 121.9(3)
C15 C10 C11 120.5(3)
C15 C10 N2 119.4(3)
C11 C10 N2 120.1(3)
C12 C11 C10 118.7(3)
C12 C11 C16 120.4(3)
C10 C11 C16 120.9(3)
C13 C12 C11 121.2(4)
C12 C13 C14 119.8(4)
C13 C14 C15 120.8(4)
C14 C15 C10 118.9(3)
C14 C15 C17 120.6(4)
C10 C15 C17 120.5(3)
Si1 C18 Sc1 132.88(17)
Si2 C22 Sc1 122.86(17)
O1 C26 C27 107.6(4)
C26 C27 C28 107.8(4)
C27 C28 C29 104.4(4)
O1 C29 C28 106.5(3)

loop_
_geom_bond_atom_site_label_1
_geom_bond_atom_site_label_2
_geom_bond_distance
Sc1 N2 2.145(2)
Sc1 O1 2.179(2)
Sc1 C18 2.211(3)
Sc1 C22 2.242(3)
Sc1 N1 2.284(3)
Si1 C18 1.838(3)
Si1 C21 1.872(4)
Si1 C20 1.874(4)
Si1 C19 1.880(4)
Si2 C22 1.843(3)
Si2 C25 1.859(4)
Si2 C24 1.874(4)
Si2 C23 1.887(3)
N1 C1 1.326(4)
N1 C9 1.368(4)
N2 C8 1.374(4)
N2 C10 1.439(4)
O1 C26 1.446(4)
O1 C29 1.450(4)
C1 C2 1.394(5)
C2 C3 1.356(5)
C3 C4 1.407(5)
C4 C9 1.406(4)
C4 C5 1.421(4)
C5 C6 1.357(5)
C6 C7 1.403(5)
C7 C8 1.394(4)
C8 C9 1.437(4)
C10 C15 1.393(5)
C10 C11 1.394(5)
C11 C12 1.388(5)
C11 C16 1.504(5)
C12 C13 1.367(6)
C13 C14 1.376(6)
C14 C15 1.390(5)
C15 C17 1.512(5)
C26 C27 1.459(6)
C27 C28 1.483(7)
C28 C29 1.483(5)
